data_4320602
loop_
_publ_author_name
'Brian A. Jazdzewski'
'Patrick L. Holland'
'Maren Pink'
'Victor G. Young'
'Douglas J. E. Spencer'
'William B. Tolman'

_publ_section_title
;
 Three-Coordinate Copper(II)-Phenolate Complexes
;
_journal_name_full 'Inorganic Chemistry'
_journal_page_first 6097
_journal_page_last 6107
_journal_paper_doi 10.1021/ic010615c
_journal_volume 40
_journal_year 2001
_chemical_compound_source 'Brian Jazdzewski'
_chemical_formula_sum 'C36 H48 Cu N2 O2'
_chemical_formula_weight 604.30
_chemical_name_common 00134
_chemical_name_systematic Me2AcCu(OPhOMe)
_space_group_IT_number 15
_symmetry_cell_setting monoclinic
_symmetry_space_group_name_Hall '-C 2yc'
_symmetry_space_group_name_H-M 'C 1 2/c 1'
_atom_sites_solution_hydrogens geom
_atom_sites_solution_primary direct
_atom_sites_solution_secondary difmap
_audit_creation_method SHELXL-97
_cell_angle_alpha 90.00
_cell_angle_beta 99.3350(10)
_cell_angle_gamma 90.00
_cell_formula_units_Z 8
_cell_length_a 40.420(2)
_cell_length_b 8.4524(5)
_cell_length_c 19.7553(11)
_cell_measurement_reflns_used 3308
_cell_measurement_temperature 173(2)
_cell_measurement_theta_max 27.55
_cell_measurement_theta_min 1.00
_cell_volume 6659.9(6)
_computing_structure_refinement 'SIR92 (Altomare, et al., 1997)'
_computing_structure_solution
;
;
_diffrn_ambient_temperature 173(2)
_diffrn_measured_fraction_theta_full 0.994
_diffrn_measured_fraction_theta_max 0.994
_diffrn_radiation_monochromator graphite
_diffrn_radiation_source 'fine-focus sealed tube'
_diffrn_radiation_type MoK\a
_diffrn_radiation_wavelength 0.71073
_diffrn_reflns_av_R_equivalents 0.0943
_diffrn_reflns_av_sigmaI/netI 0.0828
_diffrn_reflns_limit_h_max 52
_diffrn_reflns_limit_h_min -52
_diffrn_reflns_limit_k_max 10
_diffrn_reflns_limit_k_min -11
_diffrn_reflns_limit_l_max 25
_diffrn_reflns_limit_l_min -25
_diffrn_reflns_number 32517
_diffrn_reflns_theta_full 27.55
_diffrn_reflns_theta_max 27.55
_diffrn_reflns_theta_min 2.04
_exptl_absorpt_coefficient_mu 0.688
_exptl_absorpt_correction_T_max 1.0000
_exptl_absorpt_correction_T_min 0.8090
_exptl_absorpt_correction_type multi-scan
_exptl_absorpt_process_details 'SADABS (Sheldrick, 1999)'
_exptl_crystal_colour green
_exptl_crystal_density_diffrn 1.205
_exptl_crystal_density_method 'not measured'
_exptl_crystal_description plate
_exptl_crystal_F_000 2584
_exptl_crystal_size_max 0.20
_exptl_crystal_size_mid 0.18
_exptl_crystal_size_min 0.10
_refine_diff_density_max 0.536
_refine_diff_density_min -0.720
_refine_diff_density_rms 0.085
_refine_ls_extinction_method none
_refine_ls_goodness_of_fit_ref 1.240
_refine_ls_hydrogen_treatment mixed
_refine_ls_matrix_type full
_refine_ls_number_parameters 381
_refine_ls_number_reflns 7608
_refine_ls_number_restraints 0
_refine_ls_restrained_S_all 1.240
_refine_ls_R_factor_all 0.1154
_refine_ls_R_factor_gt 0.0557
_refine_ls_shift/su_max 0.002
_refine_ls_shift/su_mean 0.000
_refine_ls_structure_factor_coef Fsqd
_refine_ls_weighting_details 'calc w=1/[\s^2^(Fo^2^)+(0.0495P)^2^+0.0000P] where P=(Fo^2^+2Fc^2^)/3'
_refine_ls_weighting_scheme calc
_refine_ls_wR_factor_gt 0.1216
_refine_ls_wR_factor_ref 0.1530
_reflns_number_gt 4564
_reflns_number_total 7608
_reflns_threshold_expression >2sigma(I)
_cod_data_source_file ic010615c_5.cif
_cod_data_source_block 00134
_cod_depositor_comments
;
The following automatic conversions were performed:

'_exptl_absorpt_correction_type' value 'multi-scans' was replaced
with the value 'multi-scan' as specified in the replacement file
'src/cod-tools/trunk/data/replacement-values/replacement_values.lst'.

Automatic conversion script
Id: cif_fix_values 5376 2017-05-30 11:51:03Z andrius 
;
_cod_original_cell_volume 6660.0(7)
_cod_database_code 4320602

loop_
_symmetry_equiv_pos_as_xyz
'x, y, z'
'-x, y, -z+1/2'
'x+1/2, y+1/2, z'
'-x+1/2, y+1/2, -z+1/2'
'-x, -y, -z'
'x, -y, z-1/2'
'-x+1/2, -y+1/2, -z'
'x+1/2, -y+1/2, z-1/2'

loop_
_atom_site_label
_atom_site_type_symbol
_atom_site_fract_x
_atom_site_fract_y
_atom_site_fract_z
_atom_site_U_iso_or_equiv
_atom_site_adp_type
_atom_site_occupancy
_atom_site_symmetry_multiplicity
_atom_site_calc_flag
_atom_site_refinement_flags
_atom_site_disorder_assembly
_atom_site_disorder_group
Cu1 Cu 0.617800(10) 0.11784(5) 0.03198(2) 0.02698(14) Uani 1 1 d . . .
N1 N 0.58942(7) 0.2886(3) 0.00586(14) 0.0286(7) Uani 1 1 d . . .
N2 N 0.65850(6) 0.2290(3) 0.03431(12) 0.0238(6) Uani 1 1 d . . .
O1 O 0.61660(7) -0.0935(3) 0.04495(12) 0.0422(7) Uani 1 1 d . . .
O2 O 0.66473(8) -0.4375(4) 0.27803(14) 0.0604(9) Uani 1 1 d . . .
C1 C 0.57356(10) 0.5602(4) -0.0280(2) 0.0422(10) Uani 1 1 d . . .
H1A H 0.5628 0.5395 -0.0754 0.063 Uiso 1 1 calc R . .
H1B H 0.5844 0.6643 -0.0255 0.063 Uiso 1 1 calc R . .
H1C H 0.5566 0.5583 0.0022 0.063 Uiso 1 1 calc R . .
C2 C 0.59945(9) 0.4350(4) -0.00571(17) 0.0284(8) Uani 1 1 d . . .
C3 C 0.63300(9) 0.4775(4) 0.00121(16) 0.0286(8) Uani 1 1 d . . .
H3 H 0.6374 0.5853 -0.0076 0.034 Uiso 1 1 calc R . .
C4 C 0.66088(8) 0.3817(4) 0.01945(15) 0.0249(7) Uani 1 1 d . . .
C5 C 0.69477(9) 0.4536(4) 0.02029(19) 0.0350(9) Uani 1 1 d . . .
H5A H 0.7084 0.4376 0.0655 0.052 Uiso 1 1 calc R . .
H5B H 0.6924 0.5671 0.0108 0.052 Uiso 1 1 calc R . .
H5C H 0.7057 0.4030 -0.0148 0.052 Uiso 1 1 calc R . .
C6 C 0.55424(9) 0.2505(4) -0.00505(18) 0.0312(8) Uani 1 1 d . . .
C7 C 0.53928(9) 0.1926(4) -0.06909(19) 0.0346(9) Uani 1 1 d . . .
C8 C 0.50533(9) 0.1556(4) -0.0776(2) 0.0416(10) Uani 1 1 d . . .
H8 H 0.4946 0.1154 -0.1206 0.050 Uiso 1 1 calc R . .
C9 C 0.48683(10) 0.1754(5) -0.0257(2) 0.0459(11) Uani 1 1 d . . .
H9 H 0.4636 0.1500 -0.0330 0.055 Uiso 1 1 calc R . .
C10 C 0.50206(10) 0.2324(5) 0.0371(2) 0.0432(10) Uani 1 1 d . . .
H10 H 0.4891 0.2451 0.0728 0.052 Uiso 1 1 calc R . .
C11 C 0.53602(9) 0.2717(4) 0.0493(2) 0.0377(9) Uani 1 1 d . . .
C12 C 0.55962(10) 0.1647(5) -0.12650(19) 0.0425(10) Uani 1 1 d . . .
H12 H 0.5814 0.2222 -0.1141 0.051 Uiso 1 1 calc R . .
C13 C 0.54250(13) 0.2286(8) -0.1945(2) 0.095(2) Uani 1 1 d . . .
H13A H 0.5212 0.1732 -0.2084 0.143 Uiso 1 1 calc R . .
H13B H 0.5570 0.2123 -0.2292 0.143 Uiso 1 1 calc R . .
H13C H 0.5382 0.3420 -0.1902 0.143 Uiso 1 1 calc R . .
C14 C 0.56750(15) -0.0088(6) -0.1321(3) 0.0838(18) Uani 1 1 d . . .
H14A H 0.5787 -0.0478 -0.0875 0.126 Uiso 1 1 calc R . .
H14B H 0.5823 -0.0234 -0.1662 0.126 Uiso 1 1 calc R . .
H14C H 0.5467 -0.0678 -0.1462 0.126 Uiso 1 1 calc R . .
C15 C 0.55258(10) 0.3292(5) 0.1192(2) 0.0426(10) Uani 1 1 d . . .
H15 H 0.5734 0.3874 0.1130 0.051 Uiso 1 1 calc R . .
C16 C 0.53047(13) 0.4434(6) 0.1517(3) 0.0695(15) Uani 1 1 d . . .
H16A H 0.5213 0.5234 0.1180 0.104 Uiso 1 1 calc R . .
H16B H 0.5439 0.4953 0.1913 0.104 Uiso 1 1 calc R . .
H16C H 0.5121 0.3847 0.1668 0.104 Uiso 1 1 calc R . .
C17 C 0.56304(13) 0.1895(6) 0.1670(2) 0.0693(14) Uani 1 1 d . . .
H17A H 0.5430 0.1338 0.1763 0.104 Uiso 1 1 calc R . .
H17B H 0.5759 0.2283 0.2101 0.104 Uiso 1 1 calc R . .
H17C H 0.5770 0.1169 0.1451 0.104 Uiso 1 1 calc R . .
C18 C 0.68833(8) 0.1350(4) 0.05218(15) 0.0244(7) Uani 1 1 d . . .
C19 C 0.70449(8) 0.1320(4) 0.12086(16) 0.0265(7) Uani 1 1 d . . .
C20 C 0.73189(9) 0.0337(4) 0.13757(18) 0.0356(9) Uani 1 1 d . . .
H20 H 0.7433 0.0306 0.1835 0.043 Uiso 1 1 calc R . .
C21 C 0.74291(9) -0.0601(5) 0.08849(19) 0.0376(9) Uani 1 1 d . . .
H21 H 0.7615 -0.1287 0.1011 0.045 Uiso 1 1 calc R . .
C22 C 0.72711(9) -0.0545(4) 0.02136(19) 0.0353(9) Uani 1 1 d . . .
H22 H 0.7351 -0.1186 -0.0121 0.042 Uiso 1 1 calc R . .
C23 C 0.69955(9) 0.0440(4) 0.00180(16) 0.0268(8) Uani 1 1 d . . .
C24 C 0.69181(9) 0.2338(4) 0.17539(16) 0.0305(8) Uani 1 1 d . . .
H24 H 0.6827 0.3340 0.1527 0.037 Uiso 1 1 calc R . .
C25 C 0.71960(11) 0.2790(6) 0.2341(2) 0.0545(12) Uani 1 1 d . . .
H25A H 0.7273 0.1841 0.2606 0.082 Uiso 1 1 calc R . .
H25B H 0.7109 0.3557 0.2641 0.082 Uiso 1 1 calc R . .
H25C H 0.7384 0.3260 0.2154 0.082 Uiso 1 1 calc R . .
C26 C 0.66327(10) 0.1525(5) 0.20336(19) 0.0451(10) Uani 1 1 d . . .
H26A H 0.6451 0.1288 0.1655 0.068 Uiso 1 1 calc R . .
H26B H 0.6549 0.2225 0.2363 0.068 Uiso 1 1 calc R . .
H26C H 0.6714 0.0539 0.2263 0.068 Uiso 1 1 calc R . .
C27 C 0.68303(10) 0.0504(4) -0.07269(16) 0.0341(9) Uani 1 1 d . . .
H27 H 0.6650 0.1327 -0.0768 0.041 Uiso 1 1 calc R . .
C28 C 0.66636(11) -0.1076(5) -0.0953(2) 0.0496(11) Uani 1 1 d . . .
H28A H 0.6835 -0.1901 -0.0930 0.074 Uiso 1 1 calc R . .
H28B H 0.6545 -0.0984 -0.1425 0.074 Uiso 1 1 calc R . .
H28C H 0.6504 -0.1354 -0.0648 0.074 Uiso 1 1 calc R . .
C29 C 0.70758(11) 0.0981(5) -0.11988(19) 0.0493(11) Uani 1 1 d . . .
H29A H 0.7179 0.1997 -0.1048 0.074 Uiso 1 1 calc R . .
H29B H 0.6956 0.1083 -0.1669 0.074 Uiso 1 1 calc R . .
H29C H 0.7250 0.0171 -0.1183 0.074 Uiso 1 1 calc R . .
C30 C 0.62773(10) -0.1772(4) 0.10271(18) 0.0363(9) Uani 1 1 d . . .
C31 C 0.60613(11) -0.2259(5) 0.1463(2) 0.0461(10) Uani 1 1 d . . .
H31 H 0.5831 -0.1985 0.1358 0.055 Uiso 1 1 calc R . .
C32 C 0.61733(12) -0.3135(5) 0.2045(2) 0.0525(12) Uani 1 1 d . . .
H32 H 0.6020 -0.3465 0.2335 0.063 Uiso 1 1 calc R . .
C33 C 0.65079(11) -0.3529(4) 0.22049(18) 0.0419(10) Uani 1 1 d . . .
C34 C 0.67268(11) -0.3078(4) 0.17713(19) 0.0413(10) Uani 1 1 d . . .
H34 H 0.6957 -0.3363 0.1873 0.050 Uiso 1 1 calc R . .
C35 C 0.66104(10) -0.2215(4) 0.11912(18) 0.0368(9) Uani 1 1 d . . .
H35 H 0.6763 -0.1914 0.0895 0.044 Uiso 1 1 calc R . .
C36 C 0.64420(16) -0.4711(6) 0.3269(2) 0.0833(19) Uani 1 1 d . . .
H36A H 0.6360 -0.3720 0.3438 0.125 Uiso 1 1 calc R . .
H36B H 0.6571 -0.5294 0.3652 0.125 Uiso 1 1 calc R . .
H36C H 0.6251 -0.5355 0.3058 0.125 Uiso 1 1 calc R . .

loop_
_atom_site_aniso_label
_atom_site_aniso_U_11
_atom_site_aniso_U_22
_atom_site_aniso_U_33
_atom_site_aniso_U_23
_atom_site_aniso_U_13
_atom_site_aniso_U_12
Cu1 0.0262(2) 0.0230(2) 0.0303(2) 0.00212(18) 0.00026(17) 0.0010(2)
N1 0.0216(16) 0.0275(17) 0.0353(16) -0.0002(13) 0.0007(12) -0.0001(13)
N2 0.0224(16) 0.0236(15) 0.0235(14) -0.0021(11) -0.0016(11) 0.0048(12)
O1 0.0569(19) 0.0273(15) 0.0381(15) 0.0058(11) -0.0052(13) -0.0029(13)
O2 0.089(3) 0.0545(19) 0.0373(16) 0.0143(14) 0.0090(16) 0.0203(18)
C1 0.034(2) 0.029(2) 0.062(3) 0.0067(19) 0.0027(19) 0.0059(18)
C2 0.028(2) 0.0228(18) 0.0333(19) 0.0031(14) 0.0008(15) 0.0046(15)
C3 0.029(2) 0.0221(18) 0.0327(19) 0.0030(14) 0.0002(15) -0.0024(16)
C4 0.0268(19) 0.0229(18) 0.0240(16) -0.0025(14) 0.0016(13) -0.0016(16)
C5 0.029(2) 0.031(2) 0.043(2) 0.0006(17) 0.0009(16) -0.0049(17)
C6 0.024(2) 0.0227(19) 0.045(2) 0.0071(16) 0.0004(16) 0.0032(15)
C7 0.029(2) 0.028(2) 0.044(2) 0.0066(16) -0.0028(17) 0.0014(17)
C8 0.026(2) 0.036(2) 0.057(3) 0.0080(18) -0.0100(19) 0.0011(18)
C9 0.024(2) 0.035(2) 0.077(3) 0.013(2) 0.002(2) 0.0045(18)
C10 0.029(2) 0.033(2) 0.068(3) 0.007(2) 0.011(2) 0.0065(18)
C11 0.030(2) 0.028(2) 0.055(2) 0.0042(17) 0.0067(18) 0.0013(17)
C12 0.034(2) 0.052(3) 0.039(2) 0.0006(18) -0.0042(18) -0.006(2)
C13 0.063(4) 0.159(6) 0.061(3) 0.049(4) 0.002(3) 0.008(4)
C14 0.116(5) 0.075(4) 0.070(4) -0.011(3) 0.042(3) 0.011(4)
C15 0.040(2) 0.039(2) 0.051(2) -0.0065(19) 0.0139(19) -0.0027(19)
C16 0.077(4) 0.058(3) 0.077(4) -0.016(3) 0.024(3) 0.011(3)
C17 0.075(4) 0.068(4) 0.061(3) 0.000(3) -0.002(3) 0.010(3)
C18 0.0249(18) 0.0219(18) 0.0253(16) 0.0015(13) 0.0009(13) 0.0025(15)
C19 0.0259(19) 0.0246(19) 0.0277(17) -0.0002(14) 0.0004(14) 0.0016(15)
C20 0.030(2) 0.041(2) 0.034(2) 0.0060(17) -0.0023(16) 0.0052(18)
C21 0.032(2) 0.037(2) 0.044(2) 0.0089(17) 0.0054(17) 0.0140(18)
C22 0.033(2) 0.032(2) 0.042(2) 0.0022(17) 0.0111(17) 0.0068(17)
C23 0.0272(19) 0.0247(19) 0.0280(18) 0.0023(14) 0.0034(14) -0.0007(15)
C24 0.033(2) 0.030(2) 0.0257(17) -0.0039(15) -0.0023(15) 0.0012(17)
C25 0.051(3) 0.066(3) 0.042(2) -0.022(2) -0.007(2) -0.005(2)
C26 0.051(3) 0.053(3) 0.034(2) -0.0093(18) 0.0148(19) -0.005(2)
C27 0.039(2) 0.038(2) 0.0239(18) -0.0031(15) 0.0015(16) 0.0082(18)
C28 0.058(3) 0.051(3) 0.038(2) -0.0096(19) 0.0033(19) -0.013(2)
C29 0.059(3) 0.057(3) 0.033(2) 0.0020(19) 0.0099(19) -0.004(2)
C30 0.053(3) 0.0203(19) 0.033(2) -0.0002(15) 0.0002(18) -0.0012(18)
C31 0.045(3) 0.041(2) 0.052(3) 0.011(2) 0.010(2) 0.010(2)
C32 0.062(3) 0.047(3) 0.054(3) 0.016(2) 0.025(2) 0.013(2)
C33 0.062(3) 0.033(2) 0.031(2) 0.0019(16) 0.0104(19) 0.011(2)
C34 0.049(3) 0.031(2) 0.041(2) 0.0003(17) 0.0012(19) 0.0057(19)
C35 0.044(3) 0.027(2) 0.037(2) -0.0008(16) 0.0023(17) -0.0025(18)
C36 0.137(5) 0.078(4) 0.043(3) 0.027(3) 0.039(3) 0.037(4)

loop_
_atom_type_symbol
_atom_type_description
_atom_type_scat_dispersion_real
_atom_type_scat_dispersion_imag
_atom_type_scat_source
C C 0.0033 0.0016 'International Tables Vol C Tables 4.2.6.8 and 6.1.1.4'
H H 0.0000 0.0000 'International Tables Vol C Tables 4.2.6.8 and 6.1.1.4'
N N 0.0061 0.0033 'International Tables Vol C Tables 4.2.6.8 and 6.1.1.4'
O O 0.0106 0.0060 'International Tables Vol C Tables 4.2.6.8 and 6.1.1.4'
Cu Cu 0.3201 1.2651 'International Tables Vol C Tables 4.2.6.8 and 6.1.1.4'

loop_
_geom_angle_atom_site_label_1
_geom_angle_atom_site_label_2
_geom_angle_atom_site_label_3
_geom_angle
_geom_angle_site_symmetry_1
_geom_angle_site_symmetry_3
_geom_angle_publ_flag
O1 Cu1 N1 140.87(12) . . ?
O1 Cu1 N2 122.13(12) . . ?
N1 Cu1 N2 96.66(12) . . ?
C2 N1 C6 120.2(3) . . ?
C2 N1 Cu1 125.1(2) . . ?
C6 N1 Cu1 114.6(2) . . ?
C4 N2 C18 120.1(3) . . ?
C4 N2 Cu1 124.8(2) . . ?
C18 N2 Cu1 115.0(2) . . ?
C30 O1 Cu1 128.5(2) . . ?
C33 O2 C36 117.6(4) . . ?
N1 C2 C3 122.9(3) . . ?
N1 C2 C1 119.1(3) . . ?
C3 C2 C1 118.0(3) . . ?
C4 C3 C2 127.9(3) . . ?
N2 C4 C3 122.6(3) . . ?
N2 C4 C5 119.4(3) . . ?
C3 C4 C5 118.0(3) . . ?
C7 C6 C11 122.1(3) . . ?
C7 C6 N1 119.0(3) . . ?
C11 C6 N1 118.9(3) . . ?
C8 C7 C6 117.5(4) . . ?
C8 C7 C12 121.1(3) . . ?
C6 C7 C12 121.4(3) . . ?
C9 C8 C7 121.8(4) . . ?
C8 C9 C10 119.8(4) . . ?
C9 C10 C11 121.5(4) . . ?
C10 C11 C6 117.3(4) . . ?
C10 C11 C15 120.8(4) . . ?
C6 C11 C15 121.9(3) . . ?
C14 C12 C13 110.8(4) . . ?
C14 C12 C7 110.5(3) . . ?
C13 C12 C7 112.5(4) . . ?
C11 C15 C16 112.6(4) . . ?
C11 C15 C17 110.6(3) . . ?
C16 C15 C17 110.6(4) . . ?
C23 C18 C19 121.7(3) . . ?
C23 C18 N2 119.1(3) . . ?
C19 C18 N2 119.1(3) . . ?
C20 C19 C18 118.0(3) . . ?
C20 C19 C24 121.1(3) . . ?
C18 C19 C24 120.8(3) . . ?
C21 C20 C19 121.0(3) . . ?
C22 C21 C20 120.3(3) . . ?
C21 C22 C23 120.8(3) . . ?
C18 C23 C22 118.1(3) . . ?
C18 C23 C27 122.1(3) . . ?
C22 C23 C27 119.8(3) . . ?
C26 C24 C25 110.1(3) . . ?
C26 C24 C19 111.2(3) . . ?
C25 C24 C19 112.7(3) . . ?
C23 C27 C29 112.1(3) . . ?
C23 C27 C28 110.9(3) . . ?
C29 C27 C28 110.7(3) . . ?
O1 C30 C35 121.0(3) . . ?
O1 C30 C31 121.4(4) . . ?
C35 C30 C31 117.5(3) . . ?
C32 C31 C30 121.5(4) . . ?
C33 C32 C31 119.8(4) . . ?
C32 C33 C34 119.6(4) . . ?
C32 C33 O2 124.5(4) . . ?
C34 C33 O2 115.8(4) . . ?
C35 C34 C33 119.7(4) . . ?
C34 C35 C30 121.8(4) . . ?

loop_
_geom_bond_atom_site_label_1
_geom_bond_atom_site_label_2
_geom_bond_distance
_geom_bond_site_symmetry_2
_geom_bond_publ_flag
Cu1 O1 1.806(2) . ?
Cu1 N1 1.864(3) . ?
Cu1 N2 1.888(3) . ?
N1 C2 1.333(4) . ?
N1 C6 1.440(4) . ?
N2 C4 1.331(4) . ?
N2 C18 1.439(4) . ?
O1 C30 1.356(4) . ?
O2 C33 1.383(4) . ?
O2 C36 1.400(5) . ?
C1 C2 1.503(5) . ?
C2 C3 1.388(5) . ?
C3 C4 1.387(5) . ?
C4 C5 1.496(5) . ?
C6 C7 1.399(5) . ?
C6 C11 1.409(5) . ?
C7 C8 1.391(5) . ?
C7 C12 1.523(5) . ?
C8 C9 1.374(6) . ?
C9 C10 1.379(5) . ?
C10 C11 1.395(5) . ?
C11 C15 1.513(5) . ?
C12 C14 1.508(6) . ?
C12 C13 1.509(5) . ?
C15 C16 1.526(5) . ?
C15 C17 1.527(6) . ?
C18 C23 1.391(4) . ?
C18 C19 1.407(4) . ?
C19 C20 1.381(5) . ?
C19 C24 1.531(4) . ?
C20 C21 1.381(5) . ?
C21 C22 1.376(5) . ?
C22 C23 1.394(5) . ?
C23 C27 1.515(4) . ?
C24 C26 1.522(5) . ?
C24 C25 1.527(5) . ?
C27 C29 1.522(5) . ?
C27 C28 1.529(5) . ?
C30 C35 1.384(5) . ?
C30 C31 1.384(5) . ?
C31 C32 1.381(5) . ?
C32 C33 1.379(6) . ?
C33 C34 1.381(5) . ?
C34 C35 1.376(5) . ?

loop_
_geom_torsion_atom_site_label_1
_geom_torsion_atom_site_label_2
_geom_torsion_atom_site_label_3
_geom_torsion_atom_site_label_4
_geom_torsion
_geom_torsion_site_symmetry_1
_geom_torsion_site_symmetry_2
_geom_torsion_site_symmetry_3
_geom_torsion_site_symmetry_4
_geom_torsion_publ_flag
O1 Cu1 N1 C2 -172.3(2) . . . . ?
N2 Cu1 N1 C2 0.4(3) . . . . ?
O1 Cu1 N1 C6 4.6(3) . . . . ?
N2 Cu1 N1 C6 177.3(2) . . . . ?
O1 Cu1 N2 C4 174.0(2) . . . . ?
N1 Cu1 N2 C4 -0.6(3) . . . . ?
O1 Cu1 N2 C18 -4.4(2) . . . . ?
N1 Cu1 N2 C18 -179.0(2) . . . . ?
N1 Cu1 O1 C30 -121.7(3) . . . . ?
N2 Cu1 O1 C30 66.8(3) . . . . ?
C6 N1 C2 C3 -177.3(3) . . . . ?
Cu1 N1 C2 C3 -0.6(5) . . . . ?
C6 N1 C2 C1 1.9(5) . . . . ?
Cu1 N1 C2 C1 178.7(2) . . . . ?
N1 C2 C3 C4 0.9(6) . . . . ?
C1 C2 C3 C4 -178.4(3) . . . . ?
C18 N2 C4 C3 179.3(3) . . . . ?
Cu1 N2 C4 C3 0.9(4) . . . . ?
C18 N2 C4 C5 1.1(4) . . . . ?
Cu1 N2 C4 C5 -177.3(2) . . . . ?
C2 C3 C4 N2 -1.1(5) . . . . ?
C2 C3 C4 C5 177.2(3) . . . . ?
C2 N1 C6 C7 91.9(4) . . . . ?
Cu1 N1 C6 C7 -85.2(3) . . . . ?
C2 N1 C6 C11 -88.6(4) . . . . ?
Cu1 N1 C6 C11 94.3(3) . . . . ?
C11 C6 C7 C8 -0.1(5) . . . . ?
N1 C6 C7 C8 179.4(3) . . . . ?
C11 C6 C7 C12 -177.7(3) . . . . ?
N1 C6 C7 C12 1.8(5) . . . . ?
C6 C7 C8 C9 0.4(5) . . . . ?
C12 C7 C8 C9 178.0(4) . . . . ?
C7 C8 C9 C10 -0.5(6) . . . . ?
C8 C9 C10 C11 0.4(6) . . . . ?
C9 C10 C11 C6 -0.2(5) . . . . ?
C9 C10 C11 C15 -178.1(4) . . . . ?
C7 C6 C11 C10 0.0(5) . . . . ?
N1 C6 C11 C10 -179.5(3) . . . . ?
C7 C6 C11 C15 177.9(3) . . . . ?
N1 C6 C11 C15 -1.6(5) . . . . ?
C8 C7 C12 C14 -76.1(5) . . . . ?
C6 C7 C12 C14 101.4(4) . . . . ?
C8 C7 C12 C13 48.3(5) . . . . ?
C6 C7 C12 C13 -134.1(4) . . . . ?
C10 C11 C15 C16 -40.9(5) . . . . ?
C6 C11 C15 C16 141.4(4) . . . . ?
C10 C11 C15 C17 83.5(5) . . . . ?
C6 C11 C15 C17 -94.3(4) . . . . ?
C4 N2 C18 C23 -96.9(4) . . . . ?
Cu1 N2 C18 C23 81.7(3) . . . . ?
C4 N2 C18 C19 86.0(4) . . . . ?
Cu1 N2 C18 C19 -95.5(3) . . . . ?
C23 C18 C19 C20 -0.8(5) . . . . ?
N2 C18 C19 C20 176.2(3) . . . . ?
C23 C18 C19 C24 179.7(3) . . . . ?
N2 C18 C19 C24 -3.3(5) . . . . ?
C18 C19 C20 C21 -0.6(5) . . . . ?
C24 C19 C20 C21 178.9(3) . . . . ?
C19 C20 C21 C22 1.4(6) . . . . ?
C20 C21 C22 C23 -0.8(6) . . . . ?
C19 C18 C23 C22 1.5(5) . . . . ?
N2 C18 C23 C22 -175.6(3) . . . . ?
C19 C18 C23 C27 -178.0(3) . . . . ?
N2 C18 C23 C27 5.0(5) . . . . ?
C21 C22 C23 C18 -0.7(5) . . . . ?
C21 C22 C23 C27 178.8(3) . . . . ?
C20 C19 C24 C26 -95.8(4) . . . . ?
C18 C19 C24 C26 83.7(4) . . . . ?
C20 C19 C24 C25 28.5(5) . . . . ?
C18 C19 C24 C25 -152.0(3) . . . . ?
C18 C23 C27 C29 121.7(4) . . . . ?
C22 C23 C27 C29 -57.7(4) . . . . ?
C18 C23 C27 C28 -114.1(4) . . . . ?
C22 C23 C27 C28 66.5(4) . . . . ?
Cu1 O1 C30 C35 -84.2(4) . . . . ?
Cu1 O1 C30 C31 97.9(4) . . . . ?
O1 C30 C31 C32 178.9(4) . . . . ?
C35 C30 C31 C32 0.9(6) . . . . ?
C30 C31 C32 C33 0.5(7) . . . . ?
C31 C32 C33 C34 -1.6(6) . . . . ?
C31 C32 C33 O2 178.8(4) . . . . ?
C36 O2 C33 C32 -6.9(6) . . . . ?
C36 O2 C33 C34 173.4(4) . . . . ?
C32 C33 C34 C35 1.2(6) . . . . ?
O2 C33 C34 C35 -179.1(3) . . . . ?
C33 C34 C35 C30 0.3(6) . . . . ?
O1 C30 C35 C34 -179.3(3) . . . . ?
C31 C30 C35 C34 -1.4(5) . . . . ?
